data_7228355
loop_
_publ_author_name
'liu, feng'
'huang, hong'
'gao, wei'
'Zhang, Xiumei'
'liu, jie ping'

_publ_section_title
;
 3D Ln-MOFs containing pentanuclear clusters exhibiting magnetic
 refrigeration and slow magnetic relaxation
;
_journal_name_full CrystEngComm
_journal_paper_doi 10.1039/C7CE00698E
_journal_year 2017
_chemical_formula_sum 'C37 H56.5 Gd5 N14.5 O30'
_chemical_formula_weight 1970.72
_chemical_name_systematic
; 
 ? 
;
_space_group_IT_number 12
_symmetry_cell_setting monoclinic
_symmetry_space_group_name_Hall '-C 2y'
_symmetry_space_group_name_H-M 'C 1 2/m 1'
_atom_sites_solution_hydrogens geom
_atom_sites_solution_primary direct
_atom_sites_solution_secondary difmap
_audit_creation_method SHELXL-97
_audit_update_record
;
2017-04-10 deposited with the CCDC.
2017-06-01 downloaded from the CCDC.
;
_cell_angle_alpha 90.00
_cell_angle_beta 111.208(4)
_cell_angle_gamma 90.00
_cell_formula_units_Z 4
_cell_length_a 23.543(3)
_cell_length_b 23.351(2)
_cell_length_c 11.2607(13)
_cell_measurement_reflns_used 9680
_cell_measurement_temperature 293(2)
_cell_measurement_theta_max 27.52
_cell_measurement_theta_min 2.89
_cell_volume 5771.3(11)
_computing_cell_refinement 'Bruker SMART'
_computing_data_collection 'Bruker SMART'
_computing_data_reduction 'Bruker SAINT'
_computing_molecular_graphics 'Bruker SHELXTL'
_computing_publication_material 'Bruker SHELXTL'
_computing_structure_refinement 'Bruker SHELXTL'
_computing_structure_solution 'Bruker SHELXTL'
_diffrn_ambient_temperature 293(2)
_diffrn_measured_fraction_theta_full 0.998
_diffrn_measured_fraction_theta_max 0.998
_diffrn_measurement_device_type 'CCD area detector'
_diffrn_measurement_method 'phi and omega scans'
_diffrn_radiation_monochromator graphite
_diffrn_radiation_source 'fine-focus sealed tube'
_diffrn_radiation_type MoK\a
_diffrn_radiation_wavelength 0.71073
_diffrn_reflns_av_R_equivalents 0.0329
_diffrn_reflns_av_sigmaI/netI 0.0221
_diffrn_reflns_limit_h_max 28
_diffrn_reflns_limit_h_min -28
_diffrn_reflns_limit_k_max 27
_diffrn_reflns_limit_k_min -27
_diffrn_reflns_limit_l_max 13
_diffrn_reflns_limit_l_min -13
_diffrn_reflns_number 30253
_diffrn_reflns_theta_full 25.02
_diffrn_reflns_theta_max 25.02
_diffrn_reflns_theta_min 2.77
_exptl_absorpt_coefficient_mu 5.768
_exptl_absorpt_correction_T_max 0.6554
_exptl_absorpt_correction_T_min 0.5962
_exptl_absorpt_correction_type multi-scan
_exptl_absorpt_process_details SADABS
_exptl_crystal_colour colorless
_exptl_crystal_density_diffrn 2.268
_exptl_crystal_density_method 'not measured'
_exptl_crystal_description block
_exptl_crystal_F_000 3760
_exptl_crystal_size_max 0.10
_exptl_crystal_size_mid 0.10
_exptl_crystal_size_min 0.08
_platon_squeeze_details
;
;
_refine_diff_density_max 1.923
_refine_diff_density_min -1.839
_refine_diff_density_rms 0.222
_refine_ls_extinction_method none
_refine_ls_goodness_of_fit_ref 1.070
_refine_ls_hydrogen_treatment mixed
_refine_ls_matrix_type full
_refine_ls_number_parameters 447
_refine_ls_number_reflns 5229
_refine_ls_number_restraints 2131
_refine_ls_restrained_S_all 0.939
_refine_ls_R_factor_all 0.0561
_refine_ls_R_factor_gt 0.0523
_refine_ls_shift/su_max 0.001
_refine_ls_shift/su_mean 0.000
_refine_ls_structure_factor_coef Fsqd
_refine_ls_weighting_details 'calc w=1/[\s^2^(Fo^2^)+(0.0204P)^2^+376.6122P] where P=(Fo^2^+2Fc^2^)/3'
_refine_ls_weighting_scheme calc
_refine_ls_wR_factor_gt 0.1195
_refine_ls_wR_factor_ref 0.1211
_reflns_number_gt 4848
_reflns_number_total 5229
_reflns_threshold_expression >2sigma(I)
_cod_data_source_file c7ce00698e2.cif
_cod_data_source_block s
_cod_original_sg_symbol_H-M C2/m
_cod_original_formula_sum 'C37 H56.50 Gd5 N14.50 O30'
_cod_database_code 7228355

loop_
_symmetry_equiv_pos_as_xyz
'x, y, z'
'-x, y, -z'
'x+1/2, y+1/2, z'
'-x+1/2, y+1/2, -z'
'-x, -y, -z'
'x, -y, z'
'-x+1/2, -y+1/2, -z'
'x+1/2, -y+1/2, z'

loop_
_atom_site_label
_atom_site_type_symbol
_atom_site_fract_x
_atom_site_fract_y
_atom_site_fract_z
_atom_site_U_iso_or_equiv
_atom_site_adp_type
_atom_site_occupancy
_atom_site_symmetry_multiplicity
_atom_site_calc_flag
_atom_site_refinement_flags
_atom_site_disorder_assembly
_atom_site_disorder_group
Gd1 Gd 0.24567(2) 0.362602(18) 0.48508(4) 0.02245(13) Uani 1 1 d U . .
Gd2 Gd 0.20922(3) 0.5000 0.62880(6) 0.02220(16) Uani 1 2 d SU . .
Gd3 Gd 0.18234(3) 0.5000 0.26596(6) 0.02935(18) Uani 1 2 d SU . .
Gd4 Gd 0.34279(3) 0.5000 0.50639(8) 0.03003(19) Uani 1 2 d SU . .
N1 N 0.1723(5) 0.1502(4) 1.0255(10) 0.046(2) Uani 1 1 d U . .
N2 N 0.1788(5) 0.0958(4) 0.9926(11) 0.050(2) Uani 1 1 d U . .
N3 N 0.1816(6) 0.0936(4) 0.8797(11) 0.058(2) Uani 1 1 d U . .
N4 N 0.1795(6) 0.1482(4) 0.8340(10) 0.058(2) Uani 1 1 d U . .
N5 N 0.4549(4) 0.1492(4) 0.5082(11) 0.046(2) Uani 1 1 d U . .
N6 N 0.4731(4) 0.0953(4) 0.5063(13) 0.057(3) Uani 1 1 d U . .
N7 N -0.0203(5) 0.5182(5) 0.1702(18) 0.043(4) Uani 0.50 1 d PDU . .
N8 N 0.4832(8) 0.5000 0.9189(16) 0.048(4) Uani 0.50 2 d SPDU . 1
O1 O 0.2048(4) 0.3398(3) 0.6431(7) 0.0393(15) Uani 1 1 d U . .
O2 O 0.1851(4) 0.4201(3) 0.7244(7) 0.0387(15) Uani 1 1 d U . .
O3 O 0.2044(7) 0.3383(6) 1.2640(13) 0.033(2) Uani 0.50 1 d PU . 1
O3' O 0.0983(8) 0.3393(8) 1.1560(16) 0.052(4) Uani 0.50 1 d PU A 2
O4 O 0.1566(4) 0.4150(3) 1.1422(7) 0.0407(16) Uani 1 1 d U . .
O5 O 0.3464(3) 0.3374(3) 0.4923(8) 0.0350(14) Uani 1 1 d U . .
O6 O 0.3987(3) 0.4178(3) 0.5116(9) 0.0435(16) Uani 1 1 d U B .
O7 O 0.1765(3) 0.4403(3) 0.4392(6) 0.0211(12) Uani 1 1 d U . .
H7A H 0.1348 0.4266 0.4202 0.025 Uiso 1 1 calc R B .
O8 O 0.2911(3) 0.4409(2) 0.6148(6) 0.0215(12) Uani 1 1 d U . .
H8B H 0.3188 0.4287 0.6991 0.026 Uiso 1 1 calc R . .
O9 O 0.2690(3) 0.4386(3) 0.3625(6) 0.0253(12) Uani 1 1 d U . .
H9A H 0.2838 0.4229 0.2983 0.030 Uiso 1 1 calc R . .
O10 O 0.1405(4) 0.3190(3) 0.4003(8) 0.0465(19) Uani 1 1 d U . .
O11 O 0.2438(8) 0.2528(7) 0.4553(13) 0.041(3) Uani 0.50 1 d PU . .
O12 O 0.3223(5) 0.3196(5) 0.7131(10) 0.079(3) Uani 1 1 d U . .
O13 O 0.2835(5) 0.5000 0.8433(10) 0.041(2) Uani 1 2 d SDU . .
H13A H 0.293(6) 0.5000 0.923(2) 0.061 Uiso 1 2 d SD . .
H13C H 0.316(4) 0.5000 0.826(13) 0.061 Uiso 1 2 d SD . .
O14 O 0.1001(4) 0.5000 0.5587(11) 0.034(2) Uani 1 2 d SDU . .
H14A H 0.099(6) 0.5000 0.633(5) 0.051 Uiso 1 2 d SD . .
H14B H 0.1369(19) 0.5000 0.563(12) 0.051 Uiso 1 2 d SD . .
O15 O 0.2315(5) 0.5000 0.1025(10) 0.038(2) Uani 1 2 d SU . .
O16 O 0.3718(6) 0.5000 0.3131(12) 0.046(3) Uani 1 2 d SU B .
O17 O 0.0768(4) 0.5000 0.2145(11) 0.047(2) Uani 1 2 d SDU . .
O18 O 0.4083(7) 0.5000 0.7338(19) 0.040(3) Uani 0.50 2 d SPDU B 1
O19 O 0.4271(10) 0.5000 0.680(2) 0.040(3) Uani 0.50 2 d SPU B 2
C1 C 0.1901(5) 0.3669(4) 0.7261(10) 0.0331(18) Uani 1 1 d U B .
C2 C 0.1817(11) 0.3651(9) 1.162(2) 0.033(3) Uani 0.50 1 d PU . 1
C2' C 0.1321(12) 0.3632(10) 1.108(2) 0.041(3) Uani 0.50 1 d PU A 2
C3 C 0.1767(5) 0.3334(4) 0.8237(10) 0.0329(17) Uani 1 1 d U . .
C4 C 0.1707(5) 0.3627(5) 0.9254(10) 0.0374(18) Uani 1 1 d U B .
H4A H 0.1690 0.4024 0.9238 0.045 Uiso 1 1 calc R . .
C5 C 0.1672(7) 0.3338(5) 1.0285(12) 0.048(2) Uani 1 1 d U . .
C6 C 0.1670(7) 0.2735(5) 1.0262(12) 0.051(2) Uani 1 1 d U B .
H6A H 0.1652 0.2534 1.0960 0.061 Uiso 1 1 calc R . .
C7 C 0.1696(6) 0.2437(4) 0.9232(11) 0.0394(18) Uani 1 1 d U . .
C8 C 0.1765(5) 0.2741(4) 0.8250(10) 0.0330(17) Uani 1 1 d U B .
H8A H 0.1812 0.2543 0.7574 0.040 Uiso 1 1 calc R . .
C9 C 0.1726(6) 0.1807(5) 0.9275(11) 0.042(2) Uani 1 1 d U B .
C10 C 0.3937(5) 0.3645(4) 0.5005(11) 0.0303(17) Uani 1 1 d U B .
C11 C 0.5000 0.3619(6) 0.5000 0.032(2) Uani 1 2 d SU . .
H11A H 0.5000 0.4017 0.5000 0.039 Uiso 1 2 calc SR . .
C12 C 0.4489(5) 0.3328(4) 0.4978(11) 0.0332(18) Uani 1 1 d U . .
C13 C 0.4483(5) 0.2735(4) 0.4947(11) 0.0331(19) Uani 1 1 d U B .
H13B H 0.4132 0.2535 0.4890 0.040 Uiso 1 1 calc R . .
C14 C 0.5000 0.2444(5) 0.5000 0.033(2) Uani 1 2 d SU . .
C15 C 0.5000 0.1813(6) 0.5000 0.035(3) Uani 1 2 d SU . .
C16 C 0.0246(5) 0.4823(5) 0.185(2) 0.042(4) Uani 0.50 1 d PDU . .
C17 C 0.0125(9) 0.4201(5) 0.192(3) 0.053(4) Uani 0.50 1 d PDU . .
C18 C -0.0840(5) 0.5000 0.1413(19) 0.054(4) Uani 1 2 d SDU . .
C19 C -0.0135(9) 0.5804(5) 0.155(3) 0.056(4) Uani 0.50 1 d PDU . .
C20 C 0.4631(7) 0.5000 0.7942(16) 0.035(4) Uani 0.50 2 d SPDU B 1
C21 C 0.5102(10) 0.5000 0.735(2) 0.042(6) Uani 0.50 2 d SPDU B 1
C22 C 0.4435(12) 0.5000 0.994(2) 0.041(5) Uani 0.50 2 d SPDU . 1
O3'' O 0.2386(7) 0.3094(7) 1.2993(15) 0.044(3) Uiso 0.50 1 d PU . .

loop_
_atom_site_aniso_label
_atom_site_aniso_U_11
_atom_site_aniso_U_22
_atom_site_aniso_U_33
_atom_site_aniso_U_23
_atom_site_aniso_U_13
_atom_site_aniso_U_12
Gd1 0.0323(3) 0.0128(2) 0.0304(3) -0.00544(18) 0.0210(2) -0.00665(18)
Gd2 0.0359(4) 0.0141(3) 0.0217(3) 0.000 0.0167(3) 0.000
Gd3 0.0423(4) 0.0265(4) 0.0202(3) 0.000 0.0126(3) 0.000
Gd4 0.0223(3) 0.0116(3) 0.0603(5) 0.000 0.0198(3) 0.000
N1 0.074(5) 0.023(4) 0.054(4) 0.012(3) 0.038(4) 0.010(4)
N2 0.075(5) 0.021(4) 0.064(5) 0.008(4) 0.037(4) 0.011(4)
N3 0.091(5) 0.028(4) 0.060(5) -0.003(4) 0.031(4) 0.018(4)
N4 0.097(5) 0.034(4) 0.050(4) -0.001(4) 0.036(4) 0.016(4)
N5 0.035(4) 0.014(4) 0.084(6) 0.001(4) 0.016(4) -0.003(3)
N6 0.041(5) 0.015(4) 0.106(7) -0.004(4) 0.016(5) 0.002(4)
N7 0.037(6) 0.036(7) 0.047(6) -0.001(5) 0.005(6) -0.003(5)
N8 0.043(7) 0.035(7) 0.063(7) 0.000 0.015(6) 0.000
O1 0.064(3) 0.030(3) 0.036(3) 0.004(3) 0.032(3) -0.007(3)
O2 0.061(4) 0.024(3) 0.035(3) 0.006(3) 0.022(3) -0.006(3)
O3 0.064(5) 0.017(4) 0.023(4) 0.005(4) 0.022(4) 0.000(5)
O3' 0.065(9) 0.055(9) 0.041(8) -0.007(7) 0.026(7) -0.009(8)
O4 0.069(4) 0.022(3) 0.036(3) -0.003(3) 0.024(3) -0.002(3)
O5 0.038(3) 0.018(3) 0.062(3) 0.004(3) 0.033(3) 0.004(2)
O6 0.038(3) 0.019(3) 0.077(4) -0.001(3) 0.024(3) 0.005(3)
O7 0.025(3) 0.017(3) 0.025(3) -0.004(2) 0.013(2) -0.003(2)
O8 0.028(3) 0.009(2) 0.029(3) -0.002(2) 0.012(2) 0.002(2)
O9 0.034(3) 0.017(3) 0.035(3) -0.001(2) 0.024(2) 0.000(2)
O10 0.047(4) 0.042(4) 0.045(4) -0.004(4) 0.011(4) -0.023(4)
O11 0.057(5) 0.022(5) 0.044(5) -0.005(5) 0.019(5) 0.006(4)
O12 0.095(6) 0.076(6) 0.070(6) 0.024(5) 0.033(5) 0.027(5)
O13 0.061(6) 0.023(5) 0.030(5) 0.000 0.007(5) 0.000
O14 0.022(5) 0.025(5) 0.064(6) 0.000 0.027(4) 0.000
O15 0.066(7) 0.027(5) 0.037(6) 0.000 0.039(5) 0.000
O16 0.060(6) 0.030(5) 0.072(7) 0.000 0.050(5) 0.000
O17 0.034(4) 0.038(4) 0.051(5) 0.000 -0.003(4) 0.000
O18 0.041(5) 0.026(4) 0.053(5) 0.000 0.016(4) 0.000
O19 0.041(5) 0.026(4) 0.053(5) 0.000 0.016(4) 0.000
C1 0.050(4) 0.025(4) 0.031(4) 0.001(3) 0.024(3) -0.004(3)
C2 0.061(5) 0.022(5) 0.028(5) -0.004(5) 0.029(5) -0.003(5)
C2' 0.064(6) 0.028(5) 0.038(5) 0.001(5) 0.027(5) 0.002(5)
C3 0.057(4) 0.022(3) 0.030(3) 0.002(3) 0.029(3) -0.001(3)
C4 0.064(4) 0.025(4) 0.037(4) 0.003(3) 0.035(3) 0.004(3)
C5 0.084(4) 0.031(4) 0.042(4) 0.003(3) 0.038(3) 0.002(4)
C6 0.088(4) 0.032(4) 0.044(4) 0.003(3) 0.037(4) 0.006(4)
C7 0.070(4) 0.022(3) 0.037(3) 0.004(3) 0.033(3) 0.006(3)
C8 0.059(4) 0.022(3) 0.032(3) 0.002(3) 0.034(3) 0.003(3)
C9 0.076(5) 0.024(4) 0.041(4) 0.003(4) 0.037(4) 0.009(4)
C10 0.036(4) 0.012(3) 0.054(4) 0.002(3) 0.029(3) 0.004(3)
C11 0.035(5) 0.013(5) 0.062(5) 0.000 0.034(4) 0.000
C12 0.037(4) 0.011(3) 0.060(4) 0.002(3) 0.028(3) 0.001(3)
C13 0.034(4) 0.013(4) 0.065(4) 0.001(4) 0.032(4) 0.001(3)
C14 0.035(5) 0.009(4) 0.062(5) 0.000 0.027(4) 0.000
C15 0.033(5) 0.011(5) 0.068(6) 0.000 0.028(5) 0.000
C16 0.037(6) 0.036(7) 0.039(6) 0.000(5) -0.003(6) -0.001(5)
C17 0.045(7) 0.038(6) 0.053(7) -0.003(6) -0.010(6) -0.002(6)
C18 0.040(6) 0.054(7) 0.060(7) 0.000 0.010(6) 0.000
C19 0.048(7) 0.042(7) 0.056(7) 0.003(7) -0.010(7) 0.001(6)
C20 0.036(6) 0.024(6) 0.050(6) 0.000 0.020(6) 0.000
C21 0.027(10) 0.047(11) 0.050(11) 0.000 0.013(9) 0.000
C22 0.038(8) 0.038(8) 0.047(8) 0.000 0.014(7) 0.000

loop_
_atom_type_symbol
_atom_type_description
_atom_type_scat_dispersion_real
_atom_type_scat_dispersion_imag
_atom_type_scat_source
C C 0.0033 0.0016 'International Tables Vol C Tables 4.2.6.8 and 6.1.1.4'
H H 0.0000 0.0000 'International Tables Vol C Tables 4.2.6.8 and 6.1.1.4'
N N 0.0061 0.0033 'International Tables Vol C Tables 4.2.6.8 and 6.1.1.4'
O O 0.0106 0.0060 'International Tables Vol C Tables 4.2.6.8 and 6.1.1.4'
Gd Gd -0.1653 3.9035 'International Tables Vol C Tables 4.2.6.8 and 6.1.1.4'

loop_
_geom_angle_atom_site_label_1
_geom_angle_atom_site_label_2
_geom_angle_atom_site_label_3
_geom_angle
_geom_angle_site_symmetry_1
_geom_angle_site_symmetry_3
O8 Gd1 O7 70.2(2) . .
O8 Gd1 O3 139.1(3) . 1_554
O7 Gd1 O3 88.1(4) . 1_554
O8 Gd1 O1 85.7(2) . .
O7 Gd1 O1 84.4(2) . .
O3 Gd1 O1 127.3(4) 1_554 .
O8 Gd1 O3'' 145.5(4) . 1_554
O7 Gd1 O3'' 112.6(4) . 1_554
O3 Gd1 O3'' 24.6(5) 1_554 1_554
O1 Gd1 O3'' 128.5(4) . 1_554
O8 Gd1 O5 87.1(2) . .
O7 Gd1 O5 141.6(2) . .
O3 Gd1 O5 90.1(4) 1_554 .
O1 Gd1 O5 125.5(3) . .
O3'' Gd1 O5 70.0(4) 1_554 .
O8 Gd1 O9 68.8(2) . .
O7 Gd1 O9 66.1(2) . .
O3 Gd1 O9 70.8(3) 1_554 .
O1 Gd1 O9 145.9(2) . .
O3'' Gd1 O9 80.8(4) 1_554 .
O5 Gd1 O9 77.1(2) . .
O8 Gd1 O10 135.6(2) . .
O7 Gd1 O10 73.9(3) . .
O3 Gd1 O10 62.4(4) 1_554 .
O1 Gd1 O10 65.4(3) . .
O3'' Gd1 O10 73.2(4) 1_554 .
O5 Gd1 O10 137.0(3) . .
O9 Gd1 O10 118.1(2) . .
O8 Gd1 O11 146.9(4) . .
O7 Gd1 O11 139.0(4) . .
O3 Gd1 O11 69.4(4) 1_554 .
O1 Gd1 O11 83.2(4) . .
O3'' Gd1 O11 51.5(5) 1_554 .
O5 Gd1 O11 74.5(4) . .
O9 Gd1 O11 130.3(4) . .
O10 Gd1 O11 65.3(4) . .
O8 Gd1 O12 72.8(3) . .
O7 Gd1 O12 130.8(3) . .
O3 Gd1 O12 140.4(4) 1_554 .
O1 Gd1 O12 61.5(3) . .
O3'' Gd1 O12 116.4(5) 1_554 .
O5 Gd1 O12 64.8(3) . .
O9 Gd1 O12 126.4(3) . .
O10 Gd1 O12 115.5(3) . .
O11 Gd1 O12 74.5(4) . .
O8 Gd1 O11 128.9(3) . 7_556
O7 Gd1 O11 142.5(4) . 7_556
O3 Gd1 O11 89.4(4) 1_554 7_556
O1 Gd1 O11 67.9(4) . 7_556
O3'' Gd1 O11 71.2(5) 1_554 7_556
O5 Gd1 O11 75.8(4) . 7_556
O9 Gd1 O11 146.1(4) . 7_556
O10 Gd1 O11 71.8(4) . 7_556
O11 Gd1 O11 20.1(6) . 7_556
O12 Gd1 O11 56.3(4) . 7_556
O8 Gd1 Gd2 37.23(15) . .
O7 Gd1 Gd2 37.63(15) . .
O3 Gd1 Gd2 124.8(3) 1_554 .
O1 Gd1 Gd2 69.95(18) . .
O3'' Gd1 Gd2 148.4(4) 1_554 .
O5 Gd1 Gd2 123.88(17) . .
O9 Gd1 Gd2 76.09(14) . .
O10 Gd1 Gd2 99.1(2) . .
O11 Gd1 Gd2 153.0(4) . .
O12 Gd1 Gd2 94.8(2) . .
O11 Gd1 Gd2 136.7(3) 7_556 .
O2 Gd2 O2 106.7(4) 6_565 .
O2 Gd2 O14 74.9(3) 6_565 .
O2 Gd2 O14 74.9(3) . .
O2 Gd2 O13 75.3(3) 6_565 .
O2 Gd2 O13 75.3(3) . .
O14 Gd2 O13 129.1(4) . .
O2 Gd2 O8 84.6(2) 6_565 6_565
O2 Gd2 O8 145.2(3) . 6_565
O14 Gd2 O8 139.58(19) . 6_565
O13 Gd2 O8 76.1(3) . 6_565
O2 Gd2 O8 145.2(3) 6_565 .
O2 Gd2 O8 84.6(2) . .
O14 Gd2 O8 139.58(19) . .
O13 Gd2 O8 76.1(3) . .
O8 Gd2 O8 69.5(3) 6_565 .
O2 Gd2 O7 144.5(2) 6_565 .
O2 Gd2 O7 83.9(2) . .
O14 Gd2 O7 75.5(3) . .
O13 Gd2 O7 139.7(2) . .
O8 Gd2 O7 106.1(2) 6_565 .
O8 Gd2 O7 67.8(2) . .
O2 Gd2 O7 83.9(2) 6_565 6_565
O2 Gd2 O7 144.5(2) . 6_565
O14 Gd2 O7 75.5(3) . 6_565
O13 Gd2 O7 139.7(2) . 6_565
O8 Gd2 O7 67.8(2) 6_565 6_565
O8 Gd2 O7 106.1(2) . 6_565
O7 Gd2 O7 70.0(3) . 6_565
O2 Gd2 Gd1 176.41(19) 6_565 .
O2 Gd2 Gd1 69.70(19) . .
O14 Gd2 Gd1 103.77(14) . .
O13 Gd2 Gd1 103.35(15) . .
O8 Gd2 Gd1 98.34(14) 6_565 .
O8 Gd2 Gd1 35.84(14) . .
O7 Gd2 Gd1 36.47(14) . .
O7 Gd2 Gd1 99.07(14) 6_565 .
O2 Gd2 Gd1 69.70(19) 6_565 6_565
O2 Gd2 Gd1 176.41(19) . 6_565
O14 Gd2 Gd1 103.77(14) . 6_565
O13 Gd2 Gd1 103.35(15) . 6_565
O8 Gd2 Gd1 35.84(14) 6_565 6_565
O8 Gd2 Gd1 98.34(14) . 6_565
O7 Gd2 Gd1 99.07(14) . 6_565
O7 Gd2 Gd1 36.47(15) 6_565 6_565
Gd1 Gd2 Gd1 113.89(2) . 6_565
O2 Gd2 Gd4 122.2(2) 6_565 .
O2 Gd2 Gd4 122.2(2) . .
O14 Gd2 Gd4 142.7(3) . .
O13 Gd2 Gd4 88.2(3) . .
O8 Gd2 Gd4 37.55(14) 6_565 .
O8 Gd2 Gd4 37.55(14) . .
O7 Gd2 Gd4 74.13(14) . .
O7 Gd2 Gd4 74.13(14) 6_565 .
Gd1 Gd2 Gd4 60.876(11) . .
Gd1 Gd2 Gd4 60.876(11) 6_565 .
O2 Gd2 Gd3 120.71(18) 6_565 .
O2 Gd2 Gd3 120.71(18) . .
O14 Gd2 Gd3 84.7(3) . .
O13 Gd2 Gd3 146.3(3) . .
O8 Gd2 Gd3 76.32(15) 6_565 .
O8 Gd2 Gd3 76.32(15) . .
O7 Gd2 Gd3 36.89(14) . .
O7 Gd2 Gd3 36.88(14) 6_565 .
Gd1 Gd2 Gd3 62.196(12) . .
Gd1 Gd2 Gd3 62.196(12) 6_565 .
Gd4 Gd2 Gd3 58.063(19) . .
O2 Gd2 H14A 65.2(6) 6_565 .
O2 Gd2 H14A 65.2(6) . .
O14 Gd2 H14A 18.8(11) . .
O13 Gd2 H14A 110.3(12) . .
O8 Gd2 H14A 145.11(17) 6_565 .
O8 Gd2 H14A 145.11(18) . .
O7 Gd2 H14A 90.9(10) . .
O7 Gd2 H14A 90.9(10) 6_565 .
Gd1 Gd2 H14A 112.6(5) . .
Gd1 Gd2 H14A 112.6(5) 6_565 .
Gd4 Gd2 H14A 161.5(12) . .
Gd3 Gd2 H14A 103.5(12) . .
O2 Gd2 H14B 79(2) 6_565 .
O2 Gd2 H14B 79(2) . .
O14 Gd2 H14B 8(4) . .
O13 Gd2 H14B 137(4) . .
O8 Gd2 H14B 135(2) 6_565 .
O8 Gd2 H14B 135(2) . .
O7 Gd2 H14B 69(3) . .
O7 Gd2 H14B 69(3) 6_565 .
Gd1 Gd2 H14B 100(2) . .
Gd1 Gd2 H14B 100(2) 6_565 .
Gd4 Gd2 H14B 135(4) . .
Gd3 Gd2 H14B 77(4) . .
H14A Gd2 H14B 27(5) . .
O17 Gd3 O4 80.3(3) . 1_554
O17 Gd3 O4 80.3(3) . 6_564
O4 Gd3 O4 113.4(4) 1_554 6_564
O17 Gd3 O9 139.69(19) . 6_565
O4 Gd3 O9 139.3(2) 1_554 6_565
O4 Gd3 O9 76.2(3) 6_564 6_565
O17 Gd3 O9 139.69(19) . .
O4 Gd3 O9 76.2(3) 1_554 .
O4 Gd3 O9 139.3(2) 6_564 .
O9 Gd3 O9 73.2(3) 6_565 .
O17 Gd3 O7 80.6(3) . 6_565
O4 Gd3 O7 150.5(2) 1_554 6_565
O4 Gd3 O7 85.1(2) 6_564 6_565
O9 Gd3 O7 65.3(2) 6_565 6_565
O9 Gd3 O7 105.2(2) . 6_565
O17 Gd3 O7 80.6(3) . .
O4 Gd3 O7 85.1(2) 1_554 .
O4 Gd3 O7 150.5(2) 6_564 .
O9 Gd3 O7 105.2(2) 6_565 .
O9 Gd3 O7 65.3(2) . .
O7 Gd3 O7 69.7(3) 6_565 .
O17 Gd3 O15 123.4(4) . .
O4 Gd3 O15 69.9(2) 1_554 .
O4 Gd3 O15 69.9(2) 6_564 .
O9 Gd3 O15 77.9(3) 6_565 .
O9 Gd3 O15 77.9(3) . .
O7 Gd3 O15 139.61(19) 6_565 .
O7 Gd3 O15 139.61(19) . .
O17 Gd3 Gd4 151.3(3) . .
O4 Gd3 Gd4 113.5(2) 1_554 .
O4 Gd3 Gd4 113.5(2) 6_564 .
O9 Gd3 Gd4 37.85(15) 6_565 .
O9 Gd3 Gd4 37.85(15) . .
O7 Gd3 Gd4 75.95(15) 6_565 .
O7 Gd3 Gd4 75.95(15) . .
O15 Gd3 Gd4 85.3(3) . .
O17 Gd3 Gd2 90.8(3) . .
O4 Gd3 Gd2 121.65(18) 1_554 .
O4 Gd3 Gd2 121.65(18) 6_564 .
O9 Gd3 Gd2 74.77(15) 6_565 .
O9 Gd3 Gd2 74.77(15) . .
O7 Gd3 Gd2 36.69(14) 6_565 .
O7 Gd3 Gd2 36.69(14) . .
O15 Gd3 Gd2 145.8(3) . .
Gd4 Gd3 Gd2 60.46(2) . .
O17 Gd3 Gd1 106.19(17) . 6_565
O4 Gd3 Gd1 173.4(2) 1_554 6_565
O4 Gd3 Gd1 69.50(18) 6_564 6_565
O9 Gd3 Gd1 34.53(14) 6_565 6_565
O9 Gd3 Gd1 97.70(16) . 6_565
O7 Gd3 Gd1 33.25(14) 6_565 6_565
O7 Gd3 Gd1 94.67(14) . 6_565
O15 Gd3 Gd1 106.60(15) . 6_565
Gd4 Gd3 Gd1 60.188(13) . 6_565
Gd2 Gd3 Gd1 57.996(12) . 6_565
O17 Gd3 Gd1 106.19(17) . .
O4 Gd3 Gd1 69.50(18) 1_554 .
O4 Gd3 Gd1 173.4(2) 6_564 .
O9 Gd3 Gd1 97.70(15) 6_565 .
O9 Gd3 Gd1 34.53(14) . .
O7 Gd3 Gd1 94.67(14) 6_565 .
O7 Gd3 Gd1 33.25(14) . .
O15 Gd3 Gd1 106.60(15) . .
Gd4 Gd3 Gd1 60.188(13) . .
Gd2 Gd3 Gd1 57.996(12) . .
Gd1 Gd3 Gd1 106.94(2) 6_565 .
O19 Gd4 O6 70.1(4) . 6_565
O19 Gd4 O6 70.1(4) . .
O6 Gd4 O6 111.9(4) 6_565 .
O19 Gd4 O9 142.88(16) . .
O6 Gd4 O9 141.7(3) 6_565 .
O6 Gd4 O9 77.7(3) . .
O19 Gd4 O9 142.88(16) . 6_565
O6 Gd4 O9 77.7(3) 6_565 6_565
O6 Gd4 O9 141.7(3) . 6_565
O9 Gd4 O9 74.1(3) . 6_565
O19 Gd4 O8 90.4(5) . 6_565
O6 Gd4 O8 84.3(2) 6_565 6_565
O6 Gd4 O8 146.9(3) . 6_565
O9 Gd4 O8 107.9(2) . 6_565
O9 Gd4 O8 68.0(2) 6_565 6_565
O19 Gd4 O8 90.4(5) . .
O6 Gd4 O8 146.9(3) 6_565 .
O6 Gd4 O8 84.3(2) . .
O9 Gd4 O8 68.0(2) . .
O9 Gd4 O8 107.9(2) 6_565 .
O8 Gd4 O8 68.9(3) 6_565 .
O19 Gd4 O18 20.5(6) . .
O6 Gd4 O18 80.6(3) 6_565 .
O6 Gd4 O18 80.6(3) . .
O9 Gd4 O18 137.3(3) . .
O9 Gd4 O18 137.3(3) 6_565 .
O8 Gd4 O18 73.6(4) 6_565 .
O8 Gd4 O18 73.6(4) . .
O19 Gd4 O16 109.2(7) . .
O6 Gd4 O16 72.0(3) 6_565 .
O6 Gd4 O16 72.0(3) . .
O9 Gd4 O16 76.7(3) . .
O9 Gd4 O16 76.7(3) 6_565 .
O8 Gd4 O16 140.96(19) 6_565 .
O8 Gd4 O16 140.96(19) . .
O18 Gd4 O16 129.6(5) . .
O19 Gd4 Gd3 167.0(6) . .
O6 Gd4 Gd3 115.5(2) 6_565 .
O6 Gd4 Gd3 115.5(2) . .
O9 Gd4 Gd3 38.34(15) . .
O9 Gd4 Gd3 38.34(15) 6_565 .
O8 Gd4 Gd3 78.90(15) 6_565 .
O8 Gd4 Gd3 78.90(15) . .
O18 Gd4 Gd3 146.5(4) . .
O16 Gd4 Gd3 83.9(3) . .
O19 Gd4 Gd2 105.5(6) . .
O6 Gd4 Gd2 121.3(2) 6_565 .
O6 Gd4 Gd2 121.3(2) . .
O9 Gd4 Gd2 75.80(14) . .
O9 Gd4 Gd2 75.80(14) 6_565 .
O8 Gd4 Gd2 37.20(14) 6_565 .
O8 Gd4 Gd2 37.20(14) . .
O18 Gd4 Gd2 85.0(4) . .
O16 Gd4 Gd2 145.3(3) . .
Gd3 Gd4 Gd2 61.48(2) . .
O19 Gd4 Gd1 111.7(3) . .
O6 Gd4 Gd1 178.0(2) 6_565 .
O6 Gd4 Gd1 68.58(19) . .
O9 Gd4 Gd1 36.31(15) . .
O9 Gd4 Gd1 100.75(15) 6_565 .
O8 Gd4 Gd1 96.23(14) 6_565 .
O8 Gd4 Gd1 34.63(14) . .
O18 Gd4 Gd1 101.3(2) . .
O16 Gd4 Gd1 106.53(15) . .
Gd3 Gd4 Gd1 62.763(13) . .
Gd2 Gd4 Gd1 59.115(12) . .
C9 N1 N2 104.2(9) . .
N3 N2 N1 111.0(9) . .
N2 N3 N4 108.8(9) . .
C9 N4 N3 103.2(10) . .
C15 N5 N6 105.2(9) . .
N5 N6 N6 109.0(6) . 2_656
N7 N7 C16 89.3(11) 6_565 6_565
N7 N7 C16 50.2(6) 6_565 .
C16 N7 C16 39.1(13) 6_565 .
N7 N7 C19 169.4(13) 6_565 .
C16 N7 C19 83.1(15) 6_565 .
C16 N7 C19 121.8(11) . .
N7 N7 C18 73.3(4) 6_565 .
C16 N7 C18 162.2(16) 6_565 .
C16 N7 C18 123.4(8) . .
C19 N7 C18 113.7(9) . .
N7 N7 C17 153.5(7) 6_565 6_565
C16 N7 C17 64.6(11) 6_565 6_565
C16 N7 C17 103.5(10) . 6_565
C19 N7 C17 22.0(10) . 6_565
C18 N7 C17 133.1(9) . 6_565
C20 N8 C22 124.0(14) . .
C20 N8 C22 122.2(17) . 5_667
C22 N8 C22 113.9(16) . 5_667
C20 N8 N8 174.0(19) . 5_667
C22 N8 N8 62.1(17) . 5_667
C22 N8 N8 51.8(10) 5_667 5_667
C1 O1 Gd1 136.8(6) . .
C1 O2 Gd2 140.2(7) . .
O3'' O3 C2 135.4(19) . .
O3'' O3 Gd1 77.5(12) . 1_556
C2 O3 Gd1 135.9(13) . 1_556
C2 O4 C2' 49.7(14) . .
C2 O4 Gd3 130.5(11) . 1_556
C2' O4 Gd3 156.6(11) . 1_556
C10 O5 Gd1 135.5(6) . .
C10 O6 Gd4 142.1(7) . .
Gd1 O7 Gd2 105.9(2) . .
Gd1 O7 Gd3 112.3(2) . .
Gd2 O7 Gd3 106.4(2) . .
Gd1 O7 H7A 110.7 . .
Gd2 O7 H7A 110.7 . .
Gd3 O7 H7A 110.7 . .
Gd1 O8 Gd2 106.9(2) . .
Gd1 O8 Gd4 109.1(2) . .
Gd2 O8 Gd4 105.3(2) . .
Gd1 O8 H8B 111.8 . .
Gd2 O8 H8B 111.8 . .
Gd4 O8 H8B 111.8 . .
Gd4 O9 Gd3 103.8(2) . .
Gd4 O9 Gd1 108.2(3) . .
Gd3 O9 Gd1 111.3(2) . .
Gd4 O9 H9A 111.1 . .
Gd3 O9 H9A 111.1 . .
Gd1 O9 H9A 111.1 . .
O11 O11 Gd1 90.9(19) 7_556 .
O11 O11 Gd1 69.0(17) 7_556 7_556
Gd1 O11 Gd1 159.9(6) . 7_556
Gd2 O13 H13A 151(10) . .
Gd2 O13 H13C 99(10) . .
H13A O13 H13C 109.8(17) . .
Gd2 O14 H14A 95(8) . .
Gd2 O14 H14B 15(8) . .
H14A O14 H14B 109.9(17) . .
C16 O17 C16 39.6(11) 6_565 .
C16 O17 Gd3 160.1(6) 6_565 .
C16 O17 Gd3 160.1(6) . .
C20 O18 Gd4 135.7(13) . .
O2 C1 O1 122.3(9) . .
O2 C1 C3 119.7(9) . .
O1 C1 C3 118.0(9) . .
O4 C2 O3 129.3(17) . .
O4 C2 C5 108.7(16) . .
O3 C2 C5 120.8(16) . .
O3' C2' O4 124(2) . .
O3' C2' C5 126.8(19) . .
O4 C2' C5 107.2(17) . .
C8 C3 C4 118.9(9) . .
C8 C3 C1 122.8(9) . .
C4 C3 C1 118.0(9) . .
C5 C4 C3 120.9(10) . .
C5 C4 H4A 119.5 . .
C3 C4 H4A 119.5 . .
C4 C5 C6 118.4(11) . .
C4 C5 C2' 118.2(12) . .
C6 C5 C2' 116.5(13) . .
C4 C5 C2 121.1(12) . .
C6 C5 C2 118.3(12) . .
C2' C5 C2 40.7(12) . .
C7 C6 C5 121.5(11) . .
C7 C6 H6A 119.3 . .
C5 C6 H6A 119.3 . .
C8 C7 C6 118.2(10) . .
C8 C7 C9 121.6(10) . .
C6 C7 C9 119.7(10) . .
C7 C8 C3 121.8(9) . .
C7 C8 H8A 119.1 . .
C3 C8 H8A 119.1 . .
N1 C9 N4 112.7(10) . .
N1 C9 C7 123.6(10) . .
N4 C9 C7 123.6(10) . .
O6 C10 O5 123.9(9) . .
O6 C10 C12 116.0(9) . .
O5 C10 C12 120.0(8) . .
C12 C11 C12 120.7(13) . 2_656
C12 C11 H11A 119.6 . .
C12 C11 H11A 119.6 2_656 .
C11 C12 C13 119.8(10) . .
C11 C12 C10 120.9(9) . .
C13 C12 C10 119.3(9) . .
C14 C13 C12 119.5(10) . .
C14 C13 H13B 120.3 . .
C12 C13 H13B 120.3 . .
C13 C14 C13 120.8(12) . 2_656
C13 C14 C15 119.6(6) . .
C13 C14 C15 119.6(6) 2_656 .
N5 C15 N5 111.4(12) . 2_656
N5 C15 C14 124.3(6) . .
N5 C15 C14 124.3(6) 2_656 .
C16 C16 N7 90.7(11) 6_565 6_565
C16 C16 O17 70.2(6) 6_565 .
N7 C16 O17 159.7(18) 6_565 .
C16 C16 N7 50.2(6) 6_565 .
N7 C16 N7 40.4(12) 6_565 .
O17 C16 N7 120.1(10) . .
C16 C16 C17 167.3(11) 6_565 .
N7 C16 C17 77.7(15) 6_565 .
O17 C16 C17 120.6(10) . .
N7 C16 C17 117.9(10) . .
C16 C16 C19 150.2(7) 6_565 6_565
N7 C16 C19 60.4(11) 6_565 6_565
O17 C16 C19 139.3(10) . 6_565
N7 C16 C19 100.6(10) . 6_565
C17 C16 C19 20.7(10) . 6_565
C19 C17 C16 98(3) 6_565 .
C19 C17 N7 66(2) 6_565 6_565
C16 C17 N7 37.8(5) . 6_565
N7 C18 N7 33.5(9) . 6_565
C17 C19 N7 92(2) 6_565 .
C17 C19 C16 61(2) 6_565 6_565
N7 C19 C16 36.5(5) . 6_565
O18 C20 N8 119.6(12) . .
O18 C20 C21 124.1(12) . .
N8 C20 C21 116.3(11) . .
N8 C22 N8 66.1(16) . 5_667
O3 O3'' Gd1 77.9(12) . 1_556

loop_
_geom_bond_atom_site_label_1
_geom_bond_atom_site_label_2
_geom_bond_distance
_geom_bond_site_symmetry_2
Gd1 O8 2.343(6) .
Gd1 O7 2.366(6) .
Gd1 O3 2.390(13) 1_554
Gd1 O1 2.370(7) .
Gd1 O3'' 2.387(16) 1_554
Gd1 O5 2.417(7) .
Gd1 O9 2.429(6) .
Gd1 O10 2.522(8) .
Gd1 O11 2.583(15) .
Gd1 O12 2.740(10) .
Gd1 O11 2.767(15) 7_556
Gd1 Gd2 3.8280(6) .
Gd2 O2 2.324(7) 6_565
Gd2 O2 2.324(7) .
Gd2 O14 2.400(9) .
Gd2 O13 2.416(11) .
Gd2 O8 2.421(6) 6_565
Gd2 O8 2.421(6) .
Gd2 O7 2.430(6) .
Gd2 O7 2.430(6) 6_565
Gd2 Gd1 3.8280(6) 6_565
Gd2 Gd4 3.8633(10) .
Gd2 Gd3 3.9017(10) .
Gd2 H14A 2.62(11) .
Gd2 H14B 1.59(5) .
Gd3 O17 2.338(9) .
Gd3 O4 2.375(7) 1_554
Gd3 O4 2.375(7) 6_564
Gd3 O9 2.407(6) 6_565
Gd3 O9 2.407(6) .
Gd3 O7 2.442(6) 6_565
Gd3 O7 2.442(6) .
Gd3 O15 2.504(9) .
Gd3 Gd4 3.7684(11) .
Gd3 Gd1 3.9929(7) 6_565
Gd4 O19 2.23(2) .
Gd4 O6 2.316(7) 6_565
Gd4 O6 2.316(7) .
Gd4 O9 2.381(7) .
Gd4 O9 2.381(7) 6_565
Gd4 O8 2.440(6) 6_565
Gd4 O8 2.440(6) .
Gd4 O18 2.466(18) .
Gd4 O16 2.506(11) .
N1 C9 1.317(14) .
N1 N2 1.347(13) .
N2 N3 1.298(15) .
N3 N4 1.371(14) .
N4 C9 1.354(14) .
N5 C15 1.330(12) .
N5 N6 1.334(13) .
N6 N6 1.33(2) 2_656
N7 N7 0.85(2) 6_565
N7 C16 1.009(10) 6_565
N7 C16 1.313(8) .
N7 C19 1.476(8) .
N7 C18 1.479(8) .
N7 C17 1.61(2) 6_565
N8 C20 1.310(8) .
N8 C22 1.466(9) .
N8 C22 1.65(4) 5_667
N8 N8 1.71(3) 5_667
O1 C1 1.276(12) .
O2 C1 1.247(12) .
O3 O3'' 1.02(2) .
O3 C2 1.24(3) .
O3 Gd1 2.390(13) 1_556
O3' C2' 1.24(3) .
O4 C2 1.29(2) .
O4 C2' 1.33(2) .
O4 Gd3 2.375(7) 1_556
O5 C10 1.254(12) .
O6 C10 1.253(12) .
O7 H7A 0.9800 .
O8 H8B 0.9800 .
O9 H9A 0.9800 .
O11 O11 0.95(3) 7_556
O11 Gd1 2.767(15) 7_556
O13 H13A 0.849(9) .
O13 H13C 0.849(9) .
O14 H14A 0.849(9) .
O14 H14B 0.850(9) .
O17 C16 1.223(8) 6_565
O17 C16 1.223(8) .
O18 C20 1.222(8) .
C1 C3 1.474(13) .
C2 C5 1.60(2) .
C2' C5 1.58(2) .
C3 C8 1.386(14) .
C3 C4 1.384(14) .
C4 C5 1.371(15) .
C4 H4A 0.9300 .
C5 C6 1.408(16) .
C6 C7 1.372(16) .
C6 H6A 0.9300 .
C7 C8 1.373(14) .
C7 C9 1.471(14) .
C8 H8A 0.9300 .
C10 C12 1.506(13) .
C11 C12 1.373(12) .
C11 C12 1.373(12) 2_656
C11 H11A 0.9300 .
C12 C13 1.385(13) .
C13 C14 1.376(11) .
C13 H13B 0.9300 .
C14 C13 1.376(11) 2_656
C14 C15 1.472(18) .
C15 N5 1.330(12) 2_656
C16 C16 0.83(2) 6_565
C16 N7 1.009(10) 6_565
C16 C17 1.487(8) .
C16 C19 1.68(2) 6_565
C17 C19 0.60(2) 6_565
C17 N7 1.61(2) 6_565
C18 N7 1.479(8) 6_565
C19 C17 0.60(3) 6_565
C19 C16 1.68(2) 6_565
C20 C21 1.486(8) .
C22 N8 1.65(4) 5_667
O3'' Gd1 2.387(16) 1_556

loop_
_platon_squeeze_void_nr
_platon_squeeze_void_average_x
_platon_squeeze_void_average_y
_platon_squeeze_void_average_z
_platon_squeeze_void_volume
_platon_squeeze_void_count_electrons
_platon_squeeze_void_content
1 0.000 0.201 0.000 187 35 ' '
2 0.500 0.299 0.000 187 35 ' '
3 0.500 0.701 0.000 187 35 ' '
4 0.000 0.799 0.000 187 35 ' '
